data_4502497
loop_
_publ_author_name
'Ma, Qi'
'Zhu, Miaoli'
'Yuan, Caixia'
'Feng, Sisi'
'Lu, Liping'
'Wang, Qingming'

_publ_section_title
;
 A Molecular Helix: Self-Assembly of Coordination Polymers from d10Metal
 Ions and 1,10-Phenanthroline-5,6-dione (pdon) with the Bridges of
 SCN&#x2212;and Cl&#x2212;Anions
;
_journal_issue 4
_journal_name_full 'Crystal Growth &amp; Design'
_journal_page_first 1706
_journal_paper_doi 10.1021/cg901297y
_journal_volume 10
_journal_year 2010
_chemical_formula_sum 'C26 H12 Mn N6 O4 S2'
_chemical_formula_weight 591.48
_chemical_name_systematic
; 
 ? 
;
_space_group_IT_number 7
_symmetry_cell_setting monoclinic
_symmetry_space_group_name_Hall 'P -2yac'
_symmetry_space_group_name_H-M 'P 1 n 1'
_atom_sites_solution_hydrogens geom
_atom_sites_solution_primary direct
_atom_sites_solution_secondary difmap
_audit_creation_method SHELXL-97
_cell_angle_alpha 90.00
_cell_angle_beta 107.706(2)
_cell_angle_gamma 90.00
_cell_formula_units_Z 2
_cell_length_a 11.1626(15)
_cell_length_b 8.0501(12)
_cell_length_c 15.1800(18)
_cell_measurement_reflns_used 1644
_cell_measurement_temperature 298(2)
_cell_measurement_theta_max 21.566
_cell_measurement_theta_min 2.817
_cell_volume 1299.5(3)
_computing_cell_refinement 'Bruker SMART'
_computing_data_collection 'Bruker SMART'
_computing_data_reduction 'Bruker SHELXTL'
_computing_molecular_graphics 'Bruker SHELXTL'
_computing_publication_material 'Bruker SHELXTL'
_computing_structure_refinement 'SHELXL-97 (Sheldrick, 1997)'
_computing_structure_solution 'SHELXS-97 (Sheldrick, 1990)'
_diffrn_ambient_temperature 298(2)
_diffrn_measured_fraction_theta_full 0.996
_diffrn_measured_fraction_theta_max 0.996
_diffrn_measurement_device_type 'CCD area detector'
_diffrn_measurement_method 'phi and omega scans'
_diffrn_radiation_monochromator graphite
_diffrn_radiation_source 'fine-focus sealed tube'
_diffrn_radiation_type MoK\a
_diffrn_radiation_wavelength 0.71073
_diffrn_reflns_av_R_equivalents 0.0414
_diffrn_reflns_av_sigmaI/netI 0.0680
_diffrn_reflns_limit_h_max 8
_diffrn_reflns_limit_h_min -13
_diffrn_reflns_limit_k_max 9
_diffrn_reflns_limit_k_min -9
_diffrn_reflns_limit_l_max 18
_diffrn_reflns_limit_l_min -18
_diffrn_reflns_number 6377
_diffrn_reflns_theta_full 25.00
_diffrn_reflns_theta_max 25.00
_diffrn_reflns_theta_min 2.53
_exptl_absorpt_coefficient_mu 0.714
_exptl_absorpt_correction_T_max 0.9451
_exptl_absorpt_correction_T_min 0.7882
_exptl_absorpt_correction_type multi-scan
_exptl_absorpt_process_details sadabs
_exptl_crystal_colour yellow
_exptl_crystal_density_diffrn 1.512
_exptl_crystal_density_method 'not measured'
_exptl_crystal_description needle
_exptl_crystal_F_000 598
_exptl_crystal_size_max 0.35
_exptl_crystal_size_mid 0.18
_exptl_crystal_size_min 0.08
_refine_diff_density_max 0.670
_refine_diff_density_min -0.538
_refine_diff_density_rms 0.056
_refine_ls_abs_structure_details 'Flack H D (1983), Acta Cryst. A39, 876-881'
_refine_ls_abs_structure_Flack -0.01(3)
_refine_ls_extinction_method none
_refine_ls_goodness_of_fit_ref 0.923
_refine_ls_hydrogen_treatment constr
_refine_ls_matrix_type full
_refine_ls_number_parameters 352
_refine_ls_number_reflns 3599
_refine_ls_number_restraints 2
_refine_ls_restrained_S_all 0.922
_refine_ls_R_factor_all 0.0802
_refine_ls_R_factor_gt 0.0539
_refine_ls_shift/su_max 0.001
_refine_ls_shift/su_mean 0.000
_refine_ls_structure_factor_coef Fsqd
_refine_ls_weighting_details 'calc w=1/[\s^2^(Fo^2^)+(0.0782P)^2^] where P=(Fo^2^+2Fc^2^)/3'
_refine_ls_weighting_scheme calc
_refine_ls_wR_factor_gt 0.1257
_refine_ls_wR_factor_ref 0.1367
_reflns_number_gt 2454
_reflns_number_total 3599
_reflns_threshold_expression >2sigma(I)
_cod_data_source_file cg901297y_si_002.cif
_cod_data_source_block 4-mn
_cod_depositor_comments
;
The following automatic conversions were performed:

'_symmetry_cell_setting' value 'Monoclinic' changed to 'monoclinic'
according to /home/saulius/struct/CIF-dictionaries/cif_core.dic
dictionary named 'cif_core.dic' version 2.4.2 from
2011-04-26.

'_refine_ls_hydrogen_treatment' value 'CONSTR' changed
to 'constr' according to
/home/saulius/struct/CIF-dictionaries/cif_core.dic dictionary named
'cif_core.dic' version 2.4.2 from 2011-04-26.

Automatic conversion script
Id: cif_fix_values 1715 2011-07-08 13:25:40Z adriana 
;
_cod_original_sg_symbol_H-M Pn
_cod_database_code 4502497

loop_
_symmetry_equiv_pos_as_xyz
'x, y, z'
'x+1/2, -y, z+1/2'

loop_
_atom_site_label
_atom_site_type_symbol
_atom_site_fract_x
_atom_site_fract_y
_atom_site_fract_z
_atom_site_U_iso_or_equiv
_atom_site_adp_type
_atom_site_occupancy
_atom_site_symmetry_multiplicity
_atom_site_calc_flag
_atom_site_refinement_flags
Mn1 Mn 0.74031(8) 0.93341(11) 0.74180(6) 0.0533(3) Uani 1 1 d .
N1 N 0.8819(5) 0.7439(6) 0.7285(3) 0.0441(11) Uani 1 1 d .
N2 N 0.9365(5) 1.0299(6) 0.8213(3) 0.0496(12) Uani 1 1 d .
N3 N 0.6401(6) 1.1124(7) 0.8123(4) 0.0646(15) Uani 1 1 d .
N4 N 0.7406(6) 0.8237(7) 0.8825(4) 0.0646(16) Uani 1 1 d .
N5 N 0.7221(7) 1.0984(8) 0.6299(4) 0.078(2) Uani 1 1 d .
N6 N 0.5794(8) 0.7887(10) 0.6765(5) 0.095(2) Uani 1 1 d .
O1 O 1.3055(7) 0.5769(9) 0.8430(6) 0.142(3) Uani 1 1 d .
O2 O 1.3687(6) 0.8816(10) 0.9175(5) 0.115(2) Uani 1 1 d .
O3 O 0.4878(6) 1.1882(9) 1.0679(4) 0.0998(19) Uani 1 1 d .
O4 O 0.5929(7) 0.8909(9) 1.1409(5) 0.122(3) Uani 1 1 d .
S1 S 0.6284(3) 1.3536(3) 0.50741(15) 0.1150(11) Uani 1 1 d .
S2 S 0.3196(3) 0.7570(4) 0.6352(3) 0.1544(15) Uani 1 1 d .
C1 C 0.8509(7) 0.6002(8) 0.6831(4) 0.0623(19) Uani 1 1 d .
H1 H 0.7668 0.5801 0.6513 0.075 Uiso 1 1 calc R
C2 C 0.9399(9) 0.4790(9) 0.6817(5) 0.071(2) Uani 1 1 d .
H2 H 0.9155 0.3810 0.6487 0.085 Uiso 1 1 calc R
C3 C 1.0601(8) 0.5059(10) 0.7284(5) 0.075(2) Uani 1 1 d .
H3 H 1.1206 0.4263 0.7287 0.090 Uiso 1 1 calc R
C4 C 1.0943(7) 0.6534(9) 0.7764(5) 0.0645(18) Uani 1 1 d .
C5 C 1.0017(6) 0.7707(8) 0.7722(4) 0.0469(14) Uani 1 1 d .
C6 C 1.0343(6) 0.9296(7) 0.8223(4) 0.0470(14) Uani 1 1 d .
C7 C 1.1565(7) 0.9679(8) 0.8734(4) 0.0575(17) Uani 1 1 d .
C8 C 1.1796(9) 1.1149(9) 0.9235(5) 0.075(2) Uani 1 1 d .
H8 H 1.2605 1.1420 0.9598 0.091 Uiso 1 1 calc R
C9 C 1.0850(9) 1.2149(9) 0.9187(5) 0.080(2) Uani 1 1 d .
H9 H 1.0997 1.3172 0.9485 0.096 Uiso 1 1 calc R
C10 C 0.9611(8) 1.1684(9) 0.8686(5) 0.073(2) Uani 1 1 d .
H10 H 0.8950 1.2382 0.8691 0.088 Uiso 1 1 calc R
C11 C 1.2264(8) 0.6813(12) 0.8313(6) 0.089(3) Uani 1 1 d .
C12 C 1.2601(8) 0.8527(11) 0.8791(6) 0.087(3) Uani 1 1 d .
C13 C 0.5901(8) 1.2588(11) 0.7770(6) 0.083(2) Uani 1 1 d .
H13 H 0.5982 1.2925 0.7205 0.100 Uiso 1 1 calc R
C14 C 0.5273(9) 1.3613(12) 0.8208(6) 0.094(3) Uani 1 1 d .
H14 H 0.4957 1.4630 0.7951 0.113 Uiso 1 1 calc R
C15 C 0.5122(8) 1.3114(11) 0.9020(6) 0.085(3) Uani 1 1 d .
H15 H 0.4675 1.3772 0.9314 0.102 Uiso 1 1 calc R
C16 C 0.5625(7) 1.1653(10) 0.9403(5) 0.0649(18) Uani 1 1 d .
C17 C 0.6250(6) 1.0679(9) 0.8944(4) 0.0558(16) Uani 1 1 d .
C18 C 0.6817(6) 0.9083(8) 0.9324(4) 0.0559(17) Uani 1 1 d .
C19 C 0.6729(8) 0.8469(11) 1.0161(5) 0.075(2) Uani 1 1 d .
C20 C 0.7290(11) 0.6962(13) 1.0451(7) 0.108(3) Uani 1 1 d .
H20 H 0.7253 0.6527 1.1009 0.129 Uiso 1 1 calc R
C21 C 0.7890(12) 0.6096(13) 0.9958(7) 0.117(4) Uani 1 1 d .
H21 H 0.8263 0.5077 1.0166 0.140 Uiso 1 1 calc R
C22 C 0.7933(10) 0.6753(11) 0.9154(6) 0.095(3) Uani 1 1 d .
H22 H 0.8346 0.6162 0.8806 0.114 Uiso 1 1 calc R
C23 C 0.5485(7) 1.1082(11) 1.0310(5) 0.068(2) Uani 1 1 d .
C24 C 0.6099(8) 0.9434(11) 1.0701(5) 0.077(2) Uani 1 1 d .
C25 C 0.6836(7) 1.2024(9) 0.5794(5) 0.0617(18) Uani 1 1 d .
C26 C 0.4735(9) 0.7774(9) 0.6579(6) 0.081(2) Uani 1 1 d .

loop_
_atom_site_aniso_label
_atom_site_aniso_U_11
_atom_site_aniso_U_22
_atom_site_aniso_U_33
_atom_site_aniso_U_23
_atom_site_aniso_U_13
_atom_site_aniso_U_12
Mn1 0.0468(5) 0.0642(6) 0.0483(5) 0.0049(5) 0.0138(4) 0.0103(6)
N1 0.043(3) 0.051(3) 0.036(2) -0.005(2) 0.008(2) 0.003(2)
N2 0.051(3) 0.042(3) 0.056(3) 0.005(2) 0.016(3) 0.010(2)
N3 0.057(4) 0.084(4) 0.055(3) 0.008(3) 0.022(3) 0.023(3)
N4 0.066(4) 0.075(4) 0.060(3) 0.017(3) 0.031(3) 0.015(3)
N5 0.083(5) 0.091(5) 0.050(3) 0.026(3) 0.003(3) 0.017(4)
N6 0.067(5) 0.113(6) 0.096(5) -0.007(4) 0.008(5) -0.008(5)
O1 0.088(5) 0.141(6) 0.174(7) -0.045(5) 0.004(5) 0.064(5)
O2 0.048(4) 0.150(6) 0.129(5) -0.027(5) 0.000(4) 0.009(4)
O3 0.076(4) 0.154(5) 0.072(4) -0.031(3) 0.027(3) 0.013(4)
O4 0.133(6) 0.160(6) 0.106(5) 0.021(4) 0.086(5) 0.003(5)
S1 0.177(3) 0.0609(12) 0.0623(12) -0.0014(9) -0.0303(15) 0.0160(15)
S2 0.0648(18) 0.123(2) 0.232(4) -0.029(2) -0.019(2) 0.0023(16)
C1 0.057(4) 0.078(5) 0.050(4) -0.009(3) 0.014(3) -0.009(4)
C2 0.094(7) 0.059(4) 0.058(4) -0.017(3) 0.020(5) 0.002(4)
C3 0.076(6) 0.076(5) 0.076(5) -0.018(4) 0.025(5) 0.021(4)
C4 0.063(5) 0.066(4) 0.061(4) -0.010(3) 0.014(4) 0.010(4)
C5 0.043(4) 0.055(4) 0.044(3) 0.000(3) 0.015(3) 0.009(3)
C6 0.053(4) 0.049(3) 0.039(3) 0.003(3) 0.013(3) 0.000(3)
C7 0.052(4) 0.063(4) 0.052(4) -0.005(3) 0.007(3) 0.002(3)
C8 0.074(6) 0.075(5) 0.066(5) -0.010(4) 0.004(4) -0.002(5)
C9 0.087(7) 0.057(4) 0.084(6) -0.012(4) 0.007(5) -0.008(5)
C10 0.086(6) 0.057(5) 0.071(5) -0.001(4) 0.017(5) 0.022(4)
C11 0.055(5) 0.102(6) 0.096(6) -0.018(5) 0.001(5) 0.033(5)
C12 0.045(5) 0.103(6) 0.099(6) -0.012(5) 0.001(5) 0.005(5)
C13 0.086(6) 0.098(6) 0.069(5) 0.022(4) 0.029(5) 0.044(5)
C14 0.105(8) 0.103(6) 0.081(6) 0.012(5) 0.036(6) 0.055(6)
C15 0.081(6) 0.109(6) 0.079(6) -0.002(5) 0.047(5) 0.028(5)
C16 0.044(4) 0.082(5) 0.065(4) -0.014(4) 0.012(4) 0.004(4)
C17 0.040(4) 0.080(4) 0.049(3) -0.005(4) 0.015(3) 0.001(3)
C18 0.050(4) 0.071(4) 0.055(4) 0.001(3) 0.028(4) 0.005(3)
C19 0.061(5) 0.106(6) 0.061(4) 0.017(4) 0.019(4) -0.001(5)
C20 0.123(9) 0.108(7) 0.102(7) 0.051(6) 0.049(7) 0.011(7)
C21 0.147(10) 0.122(8) 0.110(7) 0.051(7) 0.081(8) 0.047(7)
C22 0.123(9) 0.085(6) 0.094(6) 0.030(5) 0.060(7) 0.036(6)
C23 0.048(4) 0.113(6) 0.053(4) -0.022(4) 0.031(4) -0.010(4)
C24 0.062(5) 0.111(7) 0.066(5) 0.001(5) 0.029(4) -0.005(5)
C25 0.069(5) 0.066(4) 0.046(4) -0.017(4) 0.011(4) -0.008(4)
C26 0.064(6) 0.064(5) 0.095(6) -0.015(4) -0.006(5) 0.003(4)

loop_
_atom_type_symbol
_atom_type_description
_atom_type_scat_dispersion_real
_atom_type_scat_dispersion_imag
_atom_type_scat_source
C C 0.0033 0.0016 'International Tables Vol C Tables 4.2.6.8 and 6.1.1.4'
H H 0.0000 0.0000 'International Tables Vol C Tables 4.2.6.8 and 6.1.1.4'
N N 0.0061 0.0033 'International Tables Vol C Tables 4.2.6.8 and 6.1.1.4'
O O 0.0106 0.0060 'International Tables Vol C Tables 4.2.6.8 and 6.1.1.4'
Mn Mn 0.3368 0.7283 'International Tables Vol C Tables 4.2.6.8 and 6.1.1.4'
S S 0.1246 0.1234 'International Tables Vol C Tables 4.2.6.8 and 6.1.1.4'

loop_
_geom_angle_atom_site_label_1
_geom_angle_atom_site_label_2
_geom_angle_atom_site_label_3
_geom_angle
N6 Mn1 N5 96.2(3)
N6 Mn1 N1 96.0(3)
N5 Mn1 N1 104.6(2)
N6 Mn1 N3 95.8(3)
N5 Mn1 N3 92.2(2)
N1 Mn1 N3 158.26(18)
N6 Mn1 N2 166.4(2)
N5 Mn1 N2 93.0(2)
N1 Mn1 N2 72.06(18)
N3 Mn1 N2 93.7(2)
N6 Mn1 N4 89.1(3)
N5 Mn1 N4 162.7(2)
N1 Mn1 N4 91.15(19)
N3 Mn1 N4 70.8(2)
N2 Mn1 N4 84.9(2)
C5 N1 C1 117.7(6)
C5 N1 Mn1 118.5(4)
C1 N1 Mn1 123.7(5)
C10 N2 C6 117.8(6)
C10 N2 Mn1 125.8(5)
C6 N2 Mn1 116.3(4)
C13 N3 C17 116.4(6)
C13 N3 Mn1 124.8(5)
C17 N3 Mn1 118.7(4)
C18 N4 C22 118.3(6)
C18 N4 Mn1 117.9(4)
C22 N4 Mn1 123.7(5)
C25 N5 Mn1 159.2(7)
C26 N6 Mn1 146.5(8)
N1 C1 C2 122.5(7)
N1 C1 H1 118.7
C2 C1 H1 118.7
C3 C2 C1 119.0(7)
C3 C2 H2 120.5
C1 C2 H2 120.5
C2 C3 C4 119.4(7)
C2 C3 H3 120.3
C4 C3 H3 120.3
C3 C4 C5 118.5(7)
C3 C4 C11 119.8(7)
C5 C4 C11 121.7(6)
N1 C5 C4 122.7(6)
N1 C5 C6 117.0(5)
C4 C5 C6 120.2(6)
N2 C6 C7 121.9(6)
N2 C6 C5 116.0(6)
C7 C6 C5 121.9(6)
C6 C7 C8 118.9(7)
C6 C7 C12 121.2(6)
C8 C7 C12 119.7(7)
C9 C8 C7 118.7(8)
C9 C8 H8 120.6
C7 C8 H8 120.6
C8 C9 C10 120.5(7)
C8 C9 H9 119.8
C10 C9 H9 119.8
N2 C10 C9 122.0(7)
N2 C10 H10 119.0
C9 C10 H10 119.0
O1 C11 C4 123.0(9)
O1 C11 C12 119.6(8)
C4 C11 C12 117.3(7)
O2 C12 C7 124.8(9)
O2 C12 C11 117.8(8)
C7 C12 C11 117.5(7)
N3 C13 C14 122.9(7)
N3 C13 H13 118.5
C14 C13 H13 118.5
C15 C14 C13 118.9(8)
C15 C14 H14 120.5
C13 C14 H14 120.5
C14 C15 C16 119.8(7)
C14 C15 H15 120.1
C16 C15 H15 120.1
C15 C16 C17 119.1(7)
C15 C16 C23 120.8(6)
C17 C16 C23 120.0(7)
N3 C17 C16 122.7(6)
N3 C17 C18 115.6(5)
C16 C17 C18 121.7(6)
N4 C18 C19 121.4(6)
N4 C18 C17 116.9(5)
C19 C18 C17 121.7(6)
C20 C19 C18 116.9(8)
C20 C19 C24 122.8(8)
C18 C19 C24 120.3(7)
C21 C20 C19 122.4(8)
C21 C20 H20 118.8
C19 C20 H20 118.8
C20 C21 C22 117.6(9)
C20 C21 H21 121.2
C22 C21 H21 121.2
C21 C22 N4 123.3(8)
C21 C22 H22 118.4
N4 C22 H22 118.4
O3 C23 C16 119.8(8)
O3 C23 C24 122.6(7)
C16 C23 C24 117.5(6)
O4 C24 C19 122.8(8)
O4 C24 C23 118.1(7)
C19 C24 C23 118.7(6)
N5 C25 S1 179.4(6)
N6 C26 S2 177.5(10)

loop_
_geom_bond_atom_site_label_1
_geom_bond_atom_site_label_2
_geom_bond_distance
Mn1 N6 2.117(8)
Mn1 N5 2.117(6)
Mn1 N1 2.249(5)
Mn1 N3 2.280(5)
Mn1 N2 2.291(5)
Mn1 N4 2.310(5)
N1 C5 1.318(8)
N1 C1 1.337(8)
N2 C10 1.309(8)
N2 C6 1.354(8)
N3 C13 1.344(9)
N3 C17 1.356(8)
N4 C18 1.331(8)
N4 C22 1.358(9)
N5 C25 1.128(8)
N6 C26 1.133(11)
O1 C11 1.192(9)
O2 C12 1.197(10)
O3 C23 1.191(8)
O4 C24 1.222(8)
S1 C25 1.627(8)
S2 C26 1.654(10)
C1 C2 1.397(11)
C1 H1 0.9300
C2 C3 1.330(11)
C2 H2 0.9300
C3 C4 1.385(10)
C3 H3 0.9300
C4 C5 1.387(9)
C4 C11 1.474(11)
C5 C6 1.477(8)
C6 C7 1.383(9)
C7 C8 1.388(9)
C7 C12 1.465(11)
C8 C9 1.312(11)
C8 H8 0.9300
C9 C10 1.411(12)
C9 H9 0.9300
C10 H10 0.9300
C11 C12 1.551(12)
C13 C14 1.378(11)
C13 H13 0.9300
C14 C15 1.354(11)
C14 H14 0.9300
C15 C16 1.356(11)
C15 H15 0.9300
C16 C17 1.371(9)
C16 C23 1.505(10)
C17 C18 1.470(9)
C18 C19 1.395(9)
C19 C20 1.375(12)
C19 C24 1.456(11)
C20 C21 1.341(13)
C20 H20 0.9300
C21 C22 1.345(12)
C21 H21 0.9300
C22 H22 0.9300
C23 C24 1.528(11)

loop_
_geom_hbond_atom_site_label_D
_geom_hbond_atom_site_label_H
_geom_hbond_atom_site_label_A
_geom_hbond_distance_DH
_geom_hbond_distance_HA
_geom_hbond_distance_DA
_geom_hbond_angle_DHA
_geom_hbond_site_symmetry_A
C21 H21 S2 0.93 2.81 3.587(10) 142.2 2_565
C15 H15 O1 0.93 2.49 3.073(11) 121.2 1_465
C9 H9 S1 0.93 2.78 3.703(8) 170.2 2_585
C8 H8 O3 0.93 2.59 3.521(11) 174.4 1_655

loop_
_geom_torsion_atom_site_label_1
_geom_torsion_atom_site_label_2
_geom_torsion_atom_site_label_3
_geom_torsion_atom_site_label_4
_geom_torsion
N6 Mn1 N1 C5 -170.9(5)
N5 Mn1 N1 C5 91.0(5)
N3 Mn1 N1 C5 -48.6(8)
N2 Mn1 N1 C5 2.6(4)
N4 Mn1 N1 C5 -81.6(5)
N6 Mn1 N1 C1 5.0(5)
N5 Mn1 N1 C1 -93.1(5)
N3 Mn1 N1 C1 127.2(6)
N2 Mn1 N1 C1 178.5(5)
N4 Mn1 N1 C1 94.2(5)
N6 Mn1 N2 C10 -149.2(11)
N5 Mn1 N2 C10 77.7(5)
N1 Mn1 N2 C10 -178.0(5)
N3 Mn1 N2 C10 -14.8(5)
N4 Mn1 N2 C10 -85.1(5)
N6 Mn1 N2 C6 27.6(13)
N5 Mn1 N2 C6 -105.5(4)
N1 Mn1 N2 C6 -1.2(4)
N3 Mn1 N2 C6 162.0(4)
N4 Mn1 N2 C6 91.7(4)
N6 Mn1 N3 C13 -93.4(7)
N5 Mn1 N3 C13 3.1(7)
N1 Mn1 N3 C13 144.3(7)
N2 Mn1 N3 C13 96.3(7)
N4 Mn1 N3 C13 179.6(7)
N6 Mn1 N3 C17 84.2(5)
N5 Mn1 N3 C17 -179.3(5)
N1 Mn1 N3 C17 -38.1(9)
N2 Mn1 N3 C17 -86.1(5)
N4 Mn1 N3 C17 -2.8(5)
N6 Mn1 N4 C18 -93.9(6)
N5 Mn1 N4 C18 14.5(12)
N1 Mn1 N4 C18 170.1(5)
N3 Mn1 N4 C18 2.5(5)
N2 Mn1 N4 C18 98.3(5)
N6 Mn1 N4 C22 83.7(8)
N5 Mn1 N4 C22 -167.9(9)
N1 Mn1 N4 C22 -12.3(7)
N3 Mn1 N4 C22 -179.9(8)
N2 Mn1 N4 C22 -84.1(7)
N6 Mn1 N5 C25 72.7(17)
N1 Mn1 N5 C25 170.5(17)
N3 Mn1 N5 C25 -23.3(17)
N2 Mn1 N5 C25 -117.2(17)
N4 Mn1 N5 C25 -35(2)
N5 Mn1 N6 C26 -81.8(15)
N1 Mn1 N6 C26 172.7(14)
N3 Mn1 N6 C26 11.0(15)
N2 Mn1 N6 C26 145.3(12)
N4 Mn1 N6 C26 81.6(15)
C5 N1 C1 C2 0.9(9)
Mn1 N1 C1 C2 -175.0(5)
N1 C1 C2 C3 1.0(11)
C1 C2 C3 C4 -0.6(12)
C2 C3 C4 C5 -1.7(11)
C2 C3 C4 C11 177.6(8)
C1 N1 C5 C4 -3.3(9)
Mn1 N1 C5 C4 172.9(5)
C1 N1 C5 C6 -179.7(5)
Mn1 N1 C5 C6 -3.6(7)
C3 C4 C5 N1 3.7(10)
C11 C4 C5 N1 -175.5(7)
C3 C4 C5 C6 -180.0(6)
C11 C4 C5 C6 0.8(10)
C10 N2 C6 C7 1.8(9)
Mn1 N2 C6 C7 -175.2(5)
C10 N2 C6 C5 176.9(5)
Mn1 N2 C6 C5 -0.1(6)
N1 C5 C6 N2 2.4(8)
C4 C5 C6 N2 -174.1(6)
N1 C5 C6 C7 177.5(6)
C4 C5 C6 C7 1.0(9)
N2 C6 C7 C8 -1.2(9)
C5 C6 C7 C8 -176.0(5)
N2 C6 C7 C12 175.6(6)
C5 C6 C7 C12 0.7(10)
C6 C7 C8 C9 -1.9(11)
C12 C7 C8 C9 -178.8(8)
C7 C8 C9 C10 4.3(12)
C6 N2 C10 C9 0.6(10)
Mn1 N2 C10 C9 177.4(5)
C8 C9 C10 N2 -3.8(12)
C3 C4 C11 O1 -6.3(14)
C5 C4 C11 O1 172.9(9)
C3 C4 C11 C12 176.7(7)
C5 C4 C11 C12 -4.1(12)
C6 C7 C12 O2 175.5(8)
C8 C7 C12 O2 -7.7(14)
C6 C7 C12 C11 -4.0(11)
C8 C7 C12 C11 172.8(7)
O1 C11 C12 O2 8.9(15)
C4 C11 C12 O2 -174.0(9)
O1 C11 C12 C7 -171.5(9)
C4 C11 C12 C7 5.5(12)
C17 N3 C13 C14 0.5(13)
Mn1 N3 C13 C14 178.2(7)
N3 C13 C14 C15 -1.6(15)
C13 C14 C15 C16 2.3(15)
C14 C15 C16 C17 -1.9(13)
C14 C15 C16 C23 179.2(8)
C13 N3 C17 C16 -0.1(10)
Mn1 N3 C17 C16 -177.9(5)
C13 N3 C17 C18 -179.3(7)
Mn1 N3 C17 C18 2.9(8)
C15 C16 C17 N3 0.8(11)
C23 C16 C17 N3 179.7(6)
C15 C16 C17 C18 179.9(7)
C23 C16 C17 C18 -1.2(10)
C22 N4 C18 C19 -0.6(11)
Mn1 N4 C18 C19 177.1(6)
C22 N4 C18 C17 -179.7(7)
Mn1 N4 C18 C17 -1.9(8)
N3 C17 C18 N4 -0.6(9)
C16 C17 C18 N4 -179.8(7)
N3 C17 C18 C19 -179.7(7)
C16 C17 C18 C19 1.1(11)
N4 C18 C19 C20 0.8(12)
C17 C18 C19 C20 179.8(8)
N4 C18 C19 C24 178.9(7)
C17 C18 C19 C24 -2.1(12)
C18 C19 C20 C21 -0.6(16)
C24 C19 C20 C21 -178.6(10)
C19 C20 C21 C22 0.1(18)
C20 C21 C22 N4 0.1(18)
C18 N4 C22 C21 0.1(15)
Mn1 N4 C22 C21 -177.5(9)
C15 C16 C23 O3 3.4(12)
C17 C16 C23 O3 -175.5(7)
C15 C16 C23 C24 -179.0(8)
C17 C16 C23 C24 2.1(10)
C20 C19 C24 O4 -6.6(14)
C18 C19 C24 O4 175.4(9)
C20 C19 C24 C23 -179.0(8)
C18 C19 C24 C23 3.1(11)
O3 C23 C24 O4 1.8(12)
C16 C23 C24 O4 -175.7(7)
O3 C23 C24 C19 174.5(8)
C16 C23 C24 C19 -3.0(10)
Mn1 N5 C25 S1 58(83)
Mn1 N6 C26 S2 -86(19)
